data_7004066
loop_
_publ_author_name
'Fischer-Fodor, Eva'
'Moldovan, Natalia'
'Virag, Piroska'
'Soritau, Olga'
'Brie, Ioana'
'L\"onnecke, Peter'
'Hey-Hawkins, Evamarie'
'Silaghi-Dumitrescu, Luminita'

_publ_section_title
;
 The CellScan technology for in vitro studies on novel platinum
 complexes with organoarsenic ligands
;
_journal_issue 45
_journal_name_full 'Dalton Transactions'
_journal_page_first 6393
_journal_page_last 6400
_journal_paper_doi 10.1039/b802364f
_journal_year 2008
_chemical_formula_sum 'C36 H30 As2 Cl2 O2 Pt'
_chemical_formula_weight 910.43
_chemical_name_systematic
;
?
;
_space_group_IT_number 2
_symmetry_cell_setting triclinic
_symmetry_space_group_name_Hall '-P 1'
_symmetry_space_group_name_H-M 'P -1'
_atom_sites_solution_hydrogens geom
_atom_sites_solution_primary direct
_atom_sites_solution_secondary difmap
_audit_creation_method SHELXL-97
_cell_angle_alpha 83.834(8)
_cell_angle_beta 84.727(8)
_cell_angle_gamma 85.694(9)
_cell_formula_units_Z 4
_cell_length_a 11.2410(7)
_cell_length_b 15.9426(12)
_cell_length_c 18.6195(12)
_cell_measurement_reflns_used 8000
_cell_measurement_temperature 213(2)
_cell_measurement_theta_max 27.95
_cell_measurement_theta_min 2.25
_cell_volume 3296.3(4)
_computing_cell_refinement 'STOE IPDS software'
_computing_data_collection 'STOE IPDS software'
_computing_data_reduction 'STOE IPDS software, STOE X-RED'
_computing_molecular_graphics 'ORTEP3 for Windows (L. J. Farrugia, 1997)'
_computing_publication_material 'WINGX (L.J. Farrugia,1999)'
_computing_structure_refinement 'SHELXL-97 (Sheldrick, 1997)'
_computing_structure_solution SHELXS-97
_diffrn_ambient_temperature 213(2)
_diffrn_measured_fraction_theta_full 0.918
_diffrn_measured_fraction_theta_max 0.918
_diffrn_measurement_device_type 'Stoe IPDS area detector'
_diffrn_measurement_method '\f scans'
_diffrn_radiation_monochromator graphite
_diffrn_radiation_source 'sealed tube'
_diffrn_radiation_type MoK\a
_diffrn_radiation_wavelength 0.71073
_diffrn_reflns_av_R_equivalents 0.0410
_diffrn_reflns_av_sigmaI/netI 0.1410
_diffrn_reflns_limit_h_max 14
_diffrn_reflns_limit_h_min -14
_diffrn_reflns_limit_k_max 21
_diffrn_reflns_limit_k_min -18
_diffrn_reflns_limit_l_max 24
_diffrn_reflns_limit_l_min -24
_diffrn_reflns_number 22550
_diffrn_reflns_theta_full 28.00
_diffrn_reflns_theta_max 28.00
_diffrn_reflns_theta_min 2.21
_exptl_absorpt_coefficient_mu 6.443
_exptl_absorpt_correction_T_max 0.5651
_exptl_absorpt_correction_T_min 0.3590
_exptl_absorpt_correction_type numerical
_exptl_crystal_colour 'pale yellow'
_exptl_crystal_density_diffrn 1.835
_exptl_crystal_density_method 'not measured'
_exptl_crystal_description prism
_exptl_crystal_F_000 1760
_exptl_crystal_size_max 0.20
_exptl_crystal_size_mid 0.10
_exptl_crystal_size_min 0.10
_refine_diff_density_max 1.134
_refine_diff_density_min -1.420
_refine_diff_density_rms 0.131
_refine_ls_extinction_method none
_refine_ls_goodness_of_fit_ref 0.706
_refine_ls_hydrogen_treatment constr
_refine_ls_matrix_type full
_refine_ls_number_parameters 775
_refine_ls_number_reflns 14616
_refine_ls_number_restraints 0
_refine_ls_restrained_S_all 0.706
_refine_ls_R_factor_all 0.0763
_refine_ls_R_factor_gt 0.0326
_refine_ls_shift/su_max 0.004
_refine_ls_shift/su_mean 0.000
_refine_ls_structure_factor_coef Fsqd
_refine_ls_weighting_details 'calc w=1/[\s^2^(Fo^2^)+(0.0174P)^2^+0.0000P] where P=(Fo^2^+2Fc^2^)/3'
_refine_ls_weighting_scheme calc
_refine_ls_wR_factor_gt 0.0551
_refine_ls_wR_factor_ref 0.0605
_reflns_number_gt 8027
_reflns_number_total 14616
_reflns_threshold_expression >2sigma(I)
_cod_data_source_file b802364f.txt
_cod_data_source_block s005_fin
_cod_depositor_comments
;
The following automatic conversions were performed:
'_symmetry_cell_setting' value 'Triclinic' changed to 'triclinic'
according to '/home/saulius/struct/CIF-dictionaries/cif_core.dic'
dictionary named 'cif_core.dic' version 2.4.1 from 2010-06-29.

Automatic conversion script
Id: cif_fix_enum 1527 2010-12-29 10:47:43Z saulius 
;
_cod_original_sg_symbol_H-M P-1
_cod_database_code 7004066

loop_
_symmetry_equiv_pos_as_xyz
'x, y, z'
'-x, -y, -z'

loop_
_atom_site_label
_atom_site_type_symbol
_atom_site_fract_x
_atom_site_fract_y
_atom_site_fract_z
_atom_site_U_iso_or_equiv
_atom_site_adp_type
_atom_site_occupancy
_atom_site_symmetry_multiplicity
_atom_site_calc_flag
_atom_site_refinement_flags
_atom_site_disorder_assembly
_atom_site_disorder_group
Pt1 Pt 0.23813(2) 0.391903(17) 0.514776(15) 0.03059(8) Uani 1 1 d . . .
As1 As 0.19274(6) 0.24893(4) 0.54447(4) 0.03346(17) Uani 1 1 d . . .
As2 As 0.27999(6) 0.38378(4) 0.38970(4) 0.03329(17) Uani 1 1 d . . .
Cl1 Cl 0.19387(14) 0.40276(11) 0.63950(9) 0.0403(4) Uani 1 1 d . . .
Cl2 Cl 0.27719(15) 0.53502(11) 0.50110(10) 0.0423(4) Uani 1 1 d . . .
O1 O -0.0435(4) 0.3446(3) 0.5316(3) 0.0494(14) Uani 1 1 d . . .
H1O H -0.0039 0.3845 0.5385 0.074 Uiso 1 1 calc R . .
O2 O 0.0402(4) 0.4744(3) 0.3906(3) 0.0537(15) Uani 1 1 d . . .
H2O H 0.0495 0.4621 0.4343 0.081 Uiso 1 1 calc R . .
C1 C 0.0490(5) 0.2379(4) 0.6089(4) 0.0321(16) Uani 1 1 d . . .
C2 C -0.0520(6) 0.2892(4) 0.5931(4) 0.0378(18) Uani 1 1 d . . .
C3 C -0.1596(6) 0.2819(4) 0.6376(4) 0.0408(19) Uani 1 1 d . . .
H3 H -0.2277 0.3174 0.6270 0.049 Uiso 1 1 calc R . .
C4 C -0.1642(6) 0.2224(5) 0.6965(4) 0.046(2) Uani 1 1 d . . .
H4 H -0.2360 0.2172 0.7263 0.055 Uiso 1 1 calc R . .
C5 C -0.0646(6) 0.1700(5) 0.7127(4) 0.0431(19) Uani 1 1 d . . .
H5 H -0.0685 0.1289 0.7529 0.052 Uiso 1 1 calc R . .
C6 C 0.0407(6) 0.1787(4) 0.6689(4) 0.0385(18) Uani 1 1 d . . .
H6 H 0.1087 0.1435 0.6802 0.046 Uiso 1 1 calc R . .
C7 C 0.3216(5) 0.1893(4) 0.5969(4) 0.0336(16) Uani 1 1 d . . .
C8 C 0.4108(5) 0.2356(5) 0.6141(4) 0.0399(18) Uani 1 1 d . . .
H8 H 0.4069 0.2945 0.6024 0.048 Uiso 1 1 calc R . .
C9 C 0.5092(6) 0.1948(5) 0.6495(4) 0.048(2) Uani 1 1 d . . .
H9 H 0.5720 0.2259 0.6602 0.057 Uiso 1 1 calc R . .
C10 C 0.5107(7) 0.1100(5) 0.6676(4) 0.055(2) Uani 1 1 d . . .
H10 H 0.5742 0.0832 0.6927 0.067 Uiso 1 1 calc R . .
C11 C 0.4230(7) 0.0621(5) 0.6507(5) 0.063(3) Uani 1 1 d . . .
H11 H 0.4272 0.0033 0.6633 0.076 Uiso 1 1 calc R . .
C12 C 0.3252(6) 0.1024(5) 0.6135(4) 0.047(2) Uani 1 1 d . . .
H12 H 0.2647 0.0707 0.6006 0.057 Uiso 1 1 calc R . .
C13 C 0.1662(7) 0.1695(5) 0.4771(4) 0.0441(19) Uani 1 1 d . . .
C14 C 0.0497(8) 0.1558(6) 0.4636(5) 0.064(3) Uani 1 1 d . . .
H14 H -0.0160 0.1884 0.4833 0.076 Uiso 1 1 calc R . .
C15 C 0.0328(10) 0.0912(6) 0.4193(6) 0.086(3) Uani 1 1 d . . .
H15 H -0.0451 0.0794 0.4108 0.104 Uiso 1 1 calc R . .
C16 C 0.1329(12) 0.0443(7) 0.3877(6) 0.094(4) Uani 1 1 d . . .
H16 H 0.1220 0.0022 0.3577 0.112 Uiso 1 1 calc R . .
C17 C 0.2427(11) 0.0610(7) 0.4014(6) 0.093(4) Uani 1 1 d . . .
H17 H 0.3086 0.0293 0.3809 0.112 Uiso 1 1 calc R . .
C18 C 0.2636(8) 0.1223(6) 0.4439(5) 0.068(3) Uani 1 1 d . . .
H18 H 0.3426 0.1331 0.4510 0.082 Uiso 1 1 calc R . .
C19 C 0.1438(5) 0.3534(4) 0.3467(4) 0.0329(16) Uani 1 1 d . . .
C20 C 0.0363(6) 0.4026(5) 0.3582(4) 0.0386(18) Uani 1 1 d . . .
C21 C -0.0698(6) 0.3788(5) 0.3360(4) 0.049(2) Uani 1 1 d . . .
H21 H -0.1413 0.4121 0.3445 0.059 Uiso 1 1 calc R . .
C22 C -0.0708(6) 0.3066(6) 0.3018(4) 0.055(2) Uani 1 1 d . . .
H22 H -0.1430 0.2907 0.2872 0.066 Uiso 1 1 calc R . .
C23 C 0.0331(7) 0.2577(5) 0.2887(4) 0.054(2) Uani 1 1 d . . .
H23 H 0.0326 0.2086 0.2650 0.065 Uiso 1 1 calc R . .
C24 C 0.1405(6) 0.2822(5) 0.3113(4) 0.0424(19) Uani 1 1 d . . .
H24 H 0.2118 0.2490 0.3019 0.051 Uiso 1 1 calc R . .
C25 C 0.4123(6) 0.3040(5) 0.3626(4) 0.045(2) Uani 1 1 d . . .
C26 C 0.4862(7) 0.2739(6) 0.4164(5) 0.072(3) Uani 1 1 d . . .
H26 H 0.4699 0.2875 0.4643 0.086 Uiso 1 1 calc R . .
C27 C 0.5905(8) 0.2200(7) 0.3947(7) 0.093(4) Uani 1 1 d . . .
H27 H 0.6435 0.1979 0.4293 0.112 Uiso 1 1 calc R . .
C28 C 0.6121(7) 0.2013(6) 0.3255(7) 0.078(3) Uani 1 1 d . . .
H28 H 0.6783 0.1647 0.3125 0.093 Uiso 1 1 calc R . .
C29 C 0.5379(7) 0.2352(5) 0.2744(5) 0.062(2) Uani 1 1 d . . .
H29 H 0.5551 0.2229 0.2262 0.075 Uiso 1 1 calc R . .
C30 C 0.4396(6) 0.2865(5) 0.2919(4) 0.049(2) Uani 1 1 d . . .
H30 H 0.3903 0.3100 0.2558 0.059 Uiso 1 1 calc R . .
C31 C 0.3377(5) 0.4852(4) 0.3334(4) 0.0337(16) Uani 1 1 d . . .
C32 C 0.4521(6) 0.5062(5) 0.3428(4) 0.049(2) Uani 1 1 d . . .
H32 H 0.4979 0.4738 0.3768 0.059 Uiso 1 1 calc R . .
C33 C 0.4977(6) 0.5751(5) 0.3015(5) 0.050(2) Uani 1 1 d . . .
H33 H 0.5746 0.5903 0.3086 0.060 Uiso 1 1 calc R . .
C34 C 0.4342(6) 0.6221(4) 0.2502(4) 0.0441(19) Uani 1 1 d . . .
H34 H 0.4677 0.6683 0.2219 0.053 Uiso 1 1 calc R . .
C35 C 0.3206(6) 0.6007(5) 0.2407(4) 0.0426(19) Uani 1 1 d . . .
H35 H 0.2765 0.6329 0.2056 0.051 Uiso 1 1 calc R . .
C36 C 0.2701(6) 0.5328(4) 0.2817(4) 0.0366(18) Uani 1 1 d . . .
H36 H 0.1923 0.5188 0.2751 0.044 Uiso 1 1 calc R . .
Pt2 Pt 0.964950(19) 0.157614(15) 0.090483(14) 0.01998(6) Uani 1 1 d . . .
As3 As 1.16512(5) 0.18573(4) 0.05216(3) 0.02106(14) Uani 1 1 d . . .
As4 As 0.87176(5) 0.26473(4) 0.01235(3) 0.02005(14) Uani 1 1 d . . .
Cl3 Cl 1.02758(13) 0.03996(10) 0.16774(9) 0.0325(4) Uani 1 1 d . . .
Cl4 Cl 0.76882(12) 0.12518(10) 0.12982(10) 0.0355(4) Uani 1 1 d . . .
O3 O 1.1662(4) 0.0455(3) -0.0377(3) 0.0419(12) Uani 1 1 d . . .
H3O H 1.1598 0.0054 -0.0619 0.063 Uiso 1 1 calc R . .
O4 O 0.9010(3) 0.1127(3) -0.0679(3) 0.0389(12) Uani 1 1 d . . .
H4O H 0.9235 0.0863 -0.1033 0.058 Uiso 1 1 calc R . .
C37 C 1.2073(4) 0.1872(4) -0.0508(3) 0.0222(14) Uani 1 1 d . . .
C38 C 1.1993(5) 0.1130(4) -0.0822(3) 0.0237(14) Uani 1 1 d . . .
C39 C 1.2258(5) 0.1121(5) -0.1572(4) 0.0384(18) Uani 1 1 d . . .
H39 H 1.2190 0.0626 -0.1793 0.046 Uiso 1 1 calc R . .
C40 C 1.2619(5) 0.1847(5) -0.1981(4) 0.0385(18) Uani 1 1 d . . .
H40 H 1.2811 0.1837 -0.2483 0.046 Uiso 1 1 calc R . .
C41 C 1.2704(5) 0.2577(4) -0.1676(4) 0.0332(17) Uani 1 1 d . . .
H41 H 1.2950 0.3066 -0.1963 0.040 Uiso 1 1 calc R . .
C42 C 1.2422(4) 0.2590(4) -0.0935(4) 0.0264(15) Uani 1 1 d . . .
H42 H 1.2468 0.3093 -0.0721 0.032 Uiso 1 1 calc R . .
C43 C 1.2917(5) 0.1149(4) 0.0979(3) 0.0259(15) Uani 1 1 d . . .
C44 C 1.3928(5) 0.0886(4) 0.0546(4) 0.0275(15) Uani 1 1 d . . .
H44 H 1.3929 0.0948 0.0039 0.033 Uiso 1 1 calc R . .
C45 C 1.4934(5) 0.0531(4) 0.0878(4) 0.0338(17) Uani 1 1 d . . .
H45 H 1.5611 0.0332 0.0594 0.041 Uiso 1 1 calc R . .
C46 C 1.4938(5) 0.0470(4) 0.1624(4) 0.0387(19) Uani 1 1 d . . .
H46 H 1.5623 0.0241 0.1847 0.046 Uiso 1 1 calc R . .
C47 C 1.3931(5) 0.0747(4) 0.2042(4) 0.0371(18) Uani 1 1 d . . .
H47 H 1.3929 0.0698 0.2550 0.045 Uiso 1 1 calc R . .
C48 C 1.2935(5) 0.1095(4) 0.1713(4) 0.0321(16) Uani 1 1 d . . .
H48 H 1.2261 0.1297 0.1998 0.038 Uiso 1 1 calc R . .
C49 C 1.2182(5) 0.2904(4) 0.0779(3) 0.0260(15) Uani 1 1 d . . .
C50 C 1.3438(5) 0.3011(4) 0.0675(4) 0.0321(16) Uani 1 1 d . . .
H50 H 1.3954 0.2624 0.0429 0.038 Uiso 1 1 calc R . .
C51 C 1.3881(6) 0.3679(5) 0.0936(4) 0.0419(19) Uani 1 1 d . . .
H51 H 1.4705 0.3755 0.0862 0.050 Uiso 1 1 calc R . .
C52 C 1.3164(7) 0.4227(4) 0.1296(4) 0.048(2) Uani 1 1 d . . .
H52 H 1.3500 0.4673 0.1481 0.058 Uiso 1 1 calc R . .
C53 C 1.1953(7) 0.4157(4) 0.1404(4) 0.044(2) Uani 1 1 d . . .
H53 H 1.1458 0.4556 0.1648 0.053 Uiso 1 1 calc R . .
C54 C 1.1465(6) 0.3472(4) 0.1140(4) 0.0376(18) Uani 1 1 d . . .
H54 H 1.0637 0.3408 0.1215 0.045 Uiso 1 1 calc R . .
C55 C 0.7544(5) 0.2179(4) -0.0394(4) 0.0257(15) Uani 1 1 d . . .
C56 C 0.7859(5) 0.1479(4) -0.0751(4) 0.0259(15) Uani 1 1 d . . .
C57 C 0.7067(5) 0.1162(4) -0.1171(4) 0.0353(17) Uani 1 1 d . . .
H57 H 0.7294 0.0680 -0.1413 0.042 Uiso 1 1 calc R . .
C58 C 0.5953(5) 0.1562(4) -0.1226(4) 0.0366(18) Uani 1 1 d . . .
H58 H 0.5420 0.1360 -0.1518 0.044 Uiso 1 1 calc R . .
C59 C 0.5607(5) 0.2256(4) -0.0859(4) 0.0344(17) Uani 1 1 d . . .
H59 H 0.4833 0.2517 -0.0891 0.041 Uiso 1 1 calc R . .
C60 C 0.6396(5) 0.2570(4) -0.0445(3) 0.0281(15) Uani 1 1 d . . .
H60 H 0.6161 0.3046 -0.0196 0.034 Uiso 1 1 calc R . .
C61 C 0.9553(4) 0.3319(4) -0.0660(3) 0.0253(15) Uani 1 1 d . . .
C62 C 0.9575(5) 0.3118(4) -0.1381(4) 0.0265(15) Uani 1 1 d . . .
H62 H 0.9232 0.2626 -0.1477 0.032 Uiso 1 1 calc R . .
C63 C 1.0090(5) 0.3631(4) -0.1941(4) 0.0330(17) Uani 1 1 d . . .
H63 H 1.0078 0.3499 -0.2421 0.040 Uiso 1 1 calc R . .
C64 C 1.0619(5) 0.4334(4) -0.1808(4) 0.0331(16) Uani 1 1 d . . .
H64 H 1.0985 0.4675 -0.2197 0.040 Uiso 1 1 calc R . .
C65 C 1.0629(5) 0.4550(4) -0.1113(4) 0.0329(16) Uani 1 1 d . . .
H65 H 1.0990 0.5038 -0.1024 0.039 Uiso 1 1 calc R . .
C66 C 1.0090(5) 0.4031(4) -0.0543(4) 0.0249(14) Uani 1 1 d . . .
H66 H 1.0096 0.4172 -0.0066 0.030 Uiso 1 1 calc R . .
C67 C 0.7813(5) 0.3510(4) 0.0646(4) 0.0275(16) Uani 1 1 d . . .
C68 C 0.7329(5) 0.4250(4) 0.0256(4) 0.0286(15) Uani 1 1 d . . .
H68 H 0.7466 0.4332 -0.0252 0.034 Uiso 1 1 calc R . .
C69 C 0.6649(5) 0.4855(4) 0.0632(4) 0.0337(17) Uani 1 1 d . . .
H69 H 0.6311 0.5341 0.0375 0.040 Uiso 1 1 calc R . .
C70 C 0.6473(5) 0.4745(4) 0.1369(4) 0.0360(17) Uani 1 1 d . . .
H70 H 0.6016 0.5159 0.1616 0.043 Uiso 1 1 calc R . .
C71 C 0.6958(5) 0.4032(4) 0.1757(4) 0.0401(18) Uani 1 1 d . . .
H71 H 0.6838 0.3962 0.2265 0.048 Uiso 1 1 calc R . .
C72 C 0.7621(5) 0.3424(4) 0.1387(4) 0.0297(15) Uani 1 1 d . . .
H72 H 0.7949 0.2939 0.1650 0.036 Uiso 1 1 calc R . .

loop_
_atom_site_aniso_label
_atom_site_aniso_U_11
_atom_site_aniso_U_22
_atom_site_aniso_U_33
_atom_site_aniso_U_23
_atom_site_aniso_U_13
_atom_site_aniso_U_12
Pt1 0.03079(14) 0.03386(17) 0.02567(17) -0.00310(13) -0.00338(12) 0.00869(11)
As1 0.0373(3) 0.0343(4) 0.0270(4) -0.0025(3) -0.0028(3) 0.0082(3)
As2 0.0363(3) 0.0352(4) 0.0267(4) -0.0017(3) -0.0024(3) 0.0058(3)
Cl1 0.0431(9) 0.0518(11) 0.0253(10) -0.0080(8) -0.0016(8) 0.0069(8)
Cl2 0.0484(9) 0.0346(10) 0.0434(12) -0.0062(9) -0.0048(9) 0.0041(8)
O1 0.049(3) 0.046(3) 0.049(4) 0.007(3) -0.005(3) 0.007(2)
O2 0.057(3) 0.060(4) 0.045(4) -0.014(3) -0.008(3) 0.007(3)
C1 0.033(3) 0.033(4) 0.028(4) -0.005(3) -0.001(3) 0.009(3)
C2 0.045(4) 0.032(4) 0.035(5) 0.002(3) -0.001(4) 0.003(3)
C3 0.032(4) 0.038(4) 0.052(5) -0.003(4) -0.008(4) 0.005(3)
C4 0.039(4) 0.048(5) 0.052(6) -0.008(4) 0.003(4) -0.007(3)
C5 0.050(4) 0.045(5) 0.033(5) 0.004(4) -0.001(4) -0.008(4)
C6 0.039(4) 0.035(4) 0.040(5) 0.002(4) -0.011(4) 0.006(3)
C7 0.039(4) 0.034(4) 0.025(4) 0.000(3) 0.001(3) 0.006(3)
C8 0.035(4) 0.051(5) 0.031(5) -0.003(4) 0.003(3) 0.003(3)
C9 0.042(4) 0.053(5) 0.046(5) 0.001(4) -0.004(4) 0.005(4)
C10 0.053(5) 0.055(6) 0.057(6) -0.004(4) -0.018(4) 0.024(4)
C11 0.080(6) 0.027(4) 0.077(7) 0.003(4) -0.018(5) 0.028(4)
C12 0.053(4) 0.039(5) 0.048(5) -0.003(4) -0.005(4) 0.009(3)
C13 0.064(5) 0.049(5) 0.017(4) 0.000(4) 0.004(4) -0.009(4)
C14 0.081(6) 0.068(6) 0.049(6) -0.016(5) -0.023(5) -0.009(5)
C15 0.125(9) 0.074(7) 0.070(8) -0.019(6) -0.017(7) -0.041(7)
C16 0.157(11) 0.073(8) 0.056(8) -0.029(6) 0.002(8) -0.016(8)
C17 0.131(9) 0.069(7) 0.084(9) -0.041(7) -0.006(7) 0.019(7)
C18 0.093(6) 0.071(7) 0.042(6) -0.025(5) -0.001(5) 0.011(5)
C19 0.039(4) 0.030(4) 0.028(4) 0.003(3) 0.001(3) -0.002(3)
C20 0.048(4) 0.039(4) 0.028(5) 0.000(4) -0.008(4) -0.001(3)
C21 0.043(4) 0.067(6) 0.037(5) 0.003(4) -0.006(4) -0.003(4)
C22 0.043(4) 0.085(7) 0.037(5) 0.007(5) -0.013(4) -0.013(4)
C23 0.071(5) 0.056(5) 0.040(5) -0.016(4) -0.015(4) -0.005(4)
C24 0.051(4) 0.041(4) 0.037(5) -0.007(4) -0.011(4) 0.004(3)
C25 0.037(4) 0.040(5) 0.055(6) -0.004(4) 0.000(4) 0.007(3)
C26 0.055(5) 0.085(7) 0.065(7) 0.017(5) 0.002(5) 0.021(5)
C27 0.065(6) 0.104(9) 0.094(10) 0.028(7) 0.005(6) 0.031(6)
C28 0.051(5) 0.064(6) 0.110(10) -0.021(7) 0.039(6) 0.017(4)
C29 0.059(5) 0.056(6) 0.068(7) -0.020(5) 0.034(5) -0.007(4)
C30 0.059(4) 0.042(5) 0.044(6) -0.018(4) 0.015(4) 0.005(4)
C31 0.040(4) 0.032(4) 0.029(4) -0.008(3) -0.003(3) 0.003(3)
C32 0.037(4) 0.058(5) 0.052(6) -0.006(4) -0.006(4) 0.005(4)
C33 0.039(4) 0.054(5) 0.060(6) -0.013(5) 0.005(4) -0.013(4)
C34 0.056(5) 0.029(4) 0.046(6) -0.005(4) 0.009(4) -0.005(3)
C35 0.058(5) 0.034(4) 0.032(5) 0.001(4) -0.003(4) 0.012(4)
C36 0.047(4) 0.028(4) 0.035(5) -0.004(3) -0.014(4) 0.006(3)
Pt2 0.01870(11) 0.01850(13) 0.02230(16) -0.00138(11) -0.00038(11) -0.00103(9)
As3 0.0186(3) 0.0205(3) 0.0238(4) -0.0014(3) -0.0016(3) -0.0006(2)
As4 0.0182(3) 0.0193(3) 0.0224(4) -0.0020(3) -0.0011(3) -0.0009(2)
Cl3 0.0322(8) 0.0272(9) 0.0353(11) 0.0069(7) -0.0021(7) 0.0023(6)
Cl4 0.0230(7) 0.0345(10) 0.0465(12) 0.0020(8) 0.0053(7) -0.0053(6)
O3 0.047(3) 0.036(3) 0.044(4) -0.006(3) -0.003(3) -0.008(2)
O4 0.035(2) 0.033(3) 0.051(3) -0.019(2) -0.012(2) 0.013(2)
C37 0.017(3) 0.025(3) 0.023(4) 0.001(3) 0.001(3) 0.001(2)
C38 0.027(3) 0.020(3) 0.026(4) -0.003(3) -0.005(3) -0.003(2)
C39 0.028(3) 0.054(5) 0.036(5) -0.019(4) -0.009(3) 0.003(3)
C40 0.027(3) 0.059(5) 0.028(5) -0.001(4) -0.003(3) -0.002(3)
C41 0.022(3) 0.044(4) 0.032(5) 0.010(3) -0.002(3) -0.005(3)
C42 0.016(3) 0.030(4) 0.031(4) 0.002(3) -0.003(3) 0.003(2)
C43 0.029(3) 0.023(3) 0.026(4) 0.003(3) -0.006(3) -0.002(3)
C44 0.025(3) 0.027(4) 0.030(4) -0.003(3) 0.001(3) -0.002(3)
C45 0.025(3) 0.027(4) 0.048(5) -0.001(3) -0.001(3) 0.001(3)
C46 0.030(3) 0.028(4) 0.059(6) 0.004(4) -0.019(4) -0.002(3)
C47 0.038(4) 0.038(4) 0.038(5) -0.003(3) -0.020(3) 0.003(3)
C48 0.034(3) 0.034(4) 0.028(4) -0.007(3) -0.001(3) 0.002(3)
C49 0.032(3) 0.023(3) 0.023(4) 0.002(3) -0.004(3) -0.002(3)
C50 0.035(3) 0.032(4) 0.029(4) -0.005(3) 0.002(3) -0.008(3)
C51 0.032(3) 0.043(5) 0.052(5) -0.010(4) -0.004(3) -0.008(3)
C52 0.063(5) 0.030(4) 0.060(6) -0.010(4) -0.028(4) -0.012(4)
C53 0.060(5) 0.031(4) 0.041(5) -0.010(4) -0.010(4) 0.014(4)
C54 0.034(3) 0.035(4) 0.044(5) -0.004(3) -0.016(3) 0.010(3)
C55 0.021(3) 0.020(3) 0.035(4) 0.008(3) -0.005(3) -0.005(2)
C56 0.033(3) 0.012(3) 0.032(4) -0.002(3) -0.003(3) -0.001(2)
C57 0.037(3) 0.031(4) 0.038(5) -0.002(3) -0.004(3) -0.003(3)
C58 0.031(3) 0.042(4) 0.041(5) 0.000(4) -0.014(3) -0.017(3)
C59 0.019(3) 0.048(4) 0.037(5) -0.001(4) -0.010(3) 0.001(3)
C60 0.021(3) 0.034(4) 0.031(4) -0.015(3) 0.002(3) -0.003(3)
C61 0.017(3) 0.029(3) 0.033(4) -0.011(3) -0.008(3) 0.004(2)
C62 0.027(3) 0.020(3) 0.034(4) -0.005(3) -0.002(3) -0.008(3)
C63 0.035(3) 0.047(4) 0.016(4) 0.000(3) -0.001(3) -0.002(3)
C64 0.028(3) 0.034(4) 0.034(5) 0.007(3) 0.000(3) 0.003(3)
C65 0.028(3) 0.032(4) 0.038(5) -0.003(3) 0.003(3) -0.005(3)
C66 0.028(3) 0.022(3) 0.024(4) -0.002(3) 0.001(3) 0.000(3)
C67 0.022(3) 0.023(3) 0.041(5) -0.011(3) -0.011(3) -0.003(2)
C68 0.031(3) 0.029(4) 0.026(4) -0.006(3) 0.000(3) -0.001(3)
C69 0.034(3) 0.019(4) 0.047(5) -0.001(3) -0.005(3) 0.002(3)
C70 0.029(3) 0.027(4) 0.054(6) -0.017(4) 0.007(3) -0.005(3)
C71 0.039(4) 0.046(5) 0.036(5) -0.005(4) 0.000(3) -0.009(3)
C72 0.035(3) 0.029(4) 0.025(4) -0.001(3) -0.003(3) -0.007(3)

loop_
_atom_type_symbol
_atom_type_description
_atom_type_scat_dispersion_real
_atom_type_scat_dispersion_imag
_atom_type_scat_source
Pt Pt -1.7033 8.3905 'International Tables Vol C Tables 4.2.6.8 and 6.1.1.4'
As As 0.0499 2.0058 'International Tables Vol C Tables 4.2.6.8 and 6.1.1.4'
Cl Cl 0.1484 0.1585 'International Tables Vol C Tables 4.2.6.8 and 6.1.1.4'
O O 0.0106 0.0060 'International Tables Vol C Tables 4.2.6.8 and 6.1.1.4'
C C 0.0033 0.0016 'International Tables Vol C Tables 4.2.6.8 and 6.1.1.4'
H H 0.0000 0.0000 'International Tables Vol C Tables 4.2.6.8 and 6.1.1.4'

loop_
_geom_angle_atom_site_label_1
_geom_angle_atom_site_label_2
_geom_angle_atom_site_label_3
_geom_angle
_geom_angle_site_symmetry_1
_geom_angle_site_symmetry_3
_geom_angle_publ_flag
Cl2 Pt1 As2 90.96(5) . . ?
Cl2 Pt1 Cl1 88.17(7) . . ?
As2 Pt1 Cl1 178.79(5) . . ?
Cl2 Pt1 As1 172.72(5) . . ?
As2 Pt1 As1 96.32(3) . . ?
Cl1 Pt1 As1 84.55(5) . . ?
C1 As1 C13 99.7(3) . . ?
C1 As1 C7 105.9(3) . . ?
C13 As1 C7 101.7(3) . . ?
C1 As1 Pt1 112.23(19) . . ?
C13 As1 Pt1 126.5(2) . . ?
C7 As1 Pt1 108.8(2) . . ?
C19 As2 C25 106.7(3) . . ?
C19 As2 C31 107.7(3) . . ?
C25 As2 C31 98.5(3) . . ?
C19 As2 Pt1 111.3(2) . . ?
C25 As2 Pt1 115.4(2) . . ?
C31 As2 Pt1 116.09(19) . . ?
C6 C1 C2 118.2(6) . . ?
C6 C1 As1 123.0(4) . . ?
C2 C1 As1 118.8(5) . . ?
O1 C2 C1 117.3(6) . . ?
O1 C2 C3 121.9(6) . . ?
C1 C2 C3 120.7(6) . . ?
C4 C3 C2 119.3(6) . . ?
C3 C4 C5 120.9(7) . . ?
C6 C5 C4 119.1(7) . . ?
C5 C6 C1 121.9(6) . . ?
C8 C7 C12 121.0(6) . . ?
C8 C7 As1 117.9(5) . . ?
C12 C7 As1 121.0(5) . . ?
C7 C8 C9 120.2(7) . . ?
C10 C9 C8 118.6(7) . . ?
C9 C10 C11 122.4(6) . . ?
C10 C11 C12 119.2(7) . . ?
C7 C12 C11 118.5(7) . . ?
C14 C13 C18 119.7(8) . . ?
C14 C13 As1 119.7(6) . . ?
C18 C13 As1 120.6(6) . . ?
C13 C14 C15 118.2(9) . . ?
C16 C15 C14 120.4(10) . . ?
C17 C16 C15 118.9(10) . . ?
C16 C17 C18 122.9(10) . . ?
C17 C18 C13 119.8(9) . . ?
C24 C19 C20 117.6(6) . . ?
C24 C19 As2 124.7(5) . . ?
C20 C19 As2 117.4(5) . . ?
O2 C20 C21 121.4(6) . . ?
O2 C20 C19 117.7(6) . . ?
C21 C20 C19 120.9(7) . . ?
C22 C21 C20 120.3(7) . . ?
C23 C22 C21 120.4(7) . . ?
C22 C23 C24 119.1(7) . . ?
C19 C24 C23 121.7(6) . . ?
C30 C25 C26 121.3(7) . . ?
C30 C25 As2 121.8(5) . . ?
C26 C25 As2 116.4(6) . . ?
C25 C26 C27 116.4(9) . . ?
C28 C27 C26 120.8(9) . . ?
C27 C28 C29 120.1(7) . . ?
C30 C29 C28 121.3(9) . . ?
C29 C30 C25 120.0(8) . . ?
C32 C31 C36 120.4(7) . . ?
C32 C31 As2 117.5(5) . . ?
C36 C31 As2 122.0(5) . . ?
C33 C32 C31 119.0(7) . . ?
C34 C33 C32 121.8(7) . . ?
C33 C34 C35 119.0(7) . . ?
C34 C35 C36 121.3(6) . . ?
C35 C36 C31 118.5(6) . . ?
Cl4 Pt2 Cl3 87.04(6) . . ?
Cl4 Pt2 As3 178.10(5) . . ?
Cl3 Pt2 As3 91.16(4) . . ?
Cl4 Pt2 As4 84.21(4) . . ?
Cl3 Pt2 As4 170.38(4) . . ?
As3 Pt2 As4 97.55(2) . . ?
C37 As3 C49 104.9(3) . . ?
C37 As3 C43 105.4(2) . . ?
C49 As3 C43 94.5(2) . . ?
C37 As3 Pt2 115.29(15) . . ?
C49 As3 Pt2 116.08(18) . . ?
C43 As3 Pt2 117.95(19) . . ?
C61 As4 C55 100.6(2) . . ?
C61 As4 C67 101.9(3) . . ?
C55 As4 C67 104.6(2) . . ?
C61 As4 Pt2 124.44(14) . . ?
C55 As4 Pt2 110.49(17) . . ?
C67 As4 Pt2 112.60(19) . . ?
C42 C37 C38 119.7(6) . . ?
C42 C37 As3 122.6(5) . . ?
C38 C37 As3 117.6(5) . . ?
O3 C38 C37 116.8(6) . . ?
O3 C38 C39 123.8(6) . . ?
C37 C38 C39 119.4(6) . . ?
C40 C39 C38 119.3(7) . . ?
C41 C40 C39 121.6(7) . . ?
C40 C41 C42 119.1(7) . . ?
C37 C42 C41 120.9(6) . . ?
C48 C43 C44 120.4(5) . . ?
C48 C43 As3 119.0(4) . . ?
C44 C43 As3 118.7(5) . . ?
C45 C44 C43 119.1(6) . . ?
C46 C45 C44 119.9(6) . . ?
C45 C46 C47 120.0(5) . . ?
C48 C47 C46 119.9(6) . . ?
C43 C48 C47 120.6(6) . . ?
C54 C49 C50 118.8(6) . . ?
C54 C49 As3 123.8(5) . . ?
C50 C49 As3 116.8(4) . . ?
C51 C50 C49 119.2(6) . . ?
C52 C51 C50 121.2(6) . . ?
C51 C52 C53 121.8(7) . . ?
C52 C53 C54 118.4(6) . . ?
C49 C54 C53 120.6(6) . . ?
C56 C55 C60 118.9(5) . . ?
C56 C55 As4 119.7(4) . . ?
C60 C55 As4 121.3(5) . . ?
C55 C56 O4 115.8(5) . . ?
C55 C56 C57 121.2(5) . . ?
O4 C56 C57 123.0(5) . . ?
C58 C57 C56 119.1(6) . . ?
C57 C58 C59 120.7(5) . . ?
C58 C59 C60 120.0(5) . . ?
C59 C60 C55 120.0(6) . . ?
C66 C61 C62 117.7(6) . . ?
C66 C61 As4 121.3(5) . . ?
C62 C61 As4 120.8(4) . . ?
C63 C62 C61 120.7(6) . . ?
C64 C63 C62 120.2(6) . . ?
C63 C64 C65 121.0(7) . . ?
C64 C65 C66 118.6(6) . . ?
C61 C66 C65 121.7(6) . . ?
C72 C67 C68 118.6(6) . . ?
C72 C67 As4 121.8(4) . . ?
C68 C67 As4 119.6(5) . . ?
C69 C68 C67 119.4(6) . . ?
C70 C69 C68 120.4(6) . . ?
C69 C70 C71 120.8(6) . . ?
C72 C71 C70 119.1(7) . . ?
C67 C72 C71 121.7(6) . . ?

loop_
_geom_bond_atom_site_label_1
_geom_bond_atom_site_label_2
_geom_bond_distance
_geom_bond_site_symmetry_2
_geom_bond_publ_flag
Pt1 Cl2 2.3386(18) . ?
Pt1 As2 2.3487(8) . ?
Pt1 Cl1 2.3519(17) . ?
Pt1 As1 2.3692(8) . ?
As1 C1 1.929(7) . ?
As1 C13 1.932(7) . ?
As1 C7 1.951(6) . ?
As2 C19 1.908(6) . ?
As2 C25 1.949(7) . ?
As2 C31 1.949(7) . ?
O1 C2 1.370(8) . ?
O2 C20 1.356(8) . ?
C1 C6 1.384(9) . ?
C1 C2 1.384(8) . ?
C2 C3 1.406(10) . ?
C3 C4 1.371(10) . ?
C4 C5 1.382(9) . ?
C5 C6 1.381(10) . ?
C7 C8 1.368(9) . ?
C7 C12 1.386(9) . ?
C8 C9 1.420(8) . ?
C9 C10 1.356(11) . ?
C10 C11 1.370(11) . ?
C11 C12 1.428(9) . ?
C13 C14 1.394(10) . ?
C13 C18 1.413(11) . ?
C14 C15 1.421(12) . ?
C15 C16 1.420(14) . ?
C16 C17 1.334(14) . ?
C17 C18 1.368(12) . ?
C19 C24 1.378(9) . ?
C19 C20 1.403(9) . ?
C20 C21 1.388(9) . ?
C21 C22 1.375(11) . ?
C22 C23 1.371(10) . ?
C23 C24 1.409(9) . ?
C25 C30 1.377(10) . ?
C25 C26 1.383(10) . ?
C26 C27 1.452(12) . ?
C27 C28 1.350(14) . ?
C28 C29 1.363(12) . ?
C29 C30 1.361(10) . ?
C31 C32 1.384(9) . ?
C31 C36 1.404(8) . ?
C32 C33 1.375(11) . ?
C33 C34 1.369(10) . ?
C34 C35 1.379(9) . ?
C35 C36 1.383(10) . ?
Pt2 Cl4 2.3361(15) . ?
Pt2 Cl3 2.3434(15) . ?
Pt2 As3 2.3581(6) . ?
Pt2 As4 2.3681(6) . ?
As3 C37 1.930(6) . ?
As3 C49 1.935(6) . ?
As3 C43 1.949(5) . ?
As4 C61 1.929(7) . ?
As4 C55 1.940(6) . ?
As4 C67 1.942(6) . ?
O3 C38 1.340(7) . ?
O4 C56 1.383(6) . ?
C37 C42 1.382(8) . ?
C37 C38 1.386(8) . ?
C38 C39 1.401(9) . ?
C39 C40 1.383(10) . ?
C40 C41 1.362(9) . ?
C41 C42 1.389(9) . ?
C43 C48 1.362(8) . ?
C43 C44 1.396(8) . ?
C44 C45 1.392(7) . ?
C45 C46 1.382(9) . ?
C46 C47 1.386(10) . ?
C47 C48 1.378(7) . ?
C49 C54 1.357(9) . ?
C49 C50 1.428(8) . ?
C50 C51 1.362(9) . ?
C51 C52 1.335(10) . ?
C52 C53 1.369(10) . ?
C53 C54 1.411(9) . ?
C55 C56 1.368(8) . ?
C55 C60 1.396(7) . ?
C56 C57 1.393(8) . ?
C57 C58 1.369(8) . ?
C58 C59 1.375(9) . ?
C59 C60 1.382(8) . ?
C61 C66 1.372(8) . ?
C61 C62 1.409(8) . ?
C62 C63 1.368(9) . ?
C63 C64 1.363(9) . ?
C64 C65 1.376(9) . ?
C65 C66 1.395(9) . ?
C67 C72 1.370(9) . ?
C67 C68 1.417(8) . ?
C68 C69 1.392(9) . ?
C69 C70 1.362(9) . ?
C70 C71 1.384(9) . ?
C71 C72 1.382(9) . ?
